data_4504106
loop_
_publ_author_name
'Wang, Xiao-Feng'
'Lv, Yang'
'Okamura, Taka-aki'
'Kawaguchi, Hiroyuki'
'Wu, Gang'
'Sun, Wei-Yin'
'Ueyama, Norikazu'

_publ_section_title
;
 Structure Variation of Mercury(II) Halide Complexes with Different
 Imidazole-Containing Ligands
;
_journal_issue 6
_journal_name_full 'Crystal Growth &amp; Design'
_journal_page_first 1125
_journal_paper_doi 10.1021/cg060814c
_journal_volume 7
_journal_year 2007
_chemical_formula_moiety 'C21 H24 Br4 Hg2 N6 '
_chemical_formula_sum 'C21 H24 Br4 Hg2 N6'
_chemical_formula_weight 1081.28
_chemical_name_systematic
; 
 ? 
;
_space_group_IT_number 14
_symmetry_cell_setting monoclinic
_symmetry_Int_Tables_number 14
_symmetry_space_group_name_Hall '-P 2ybc'
_symmetry_space_group_name_H-M 'P 1 21/c 1'
_atom_sites_solution_hydrogens geom
_atom_sites_solution_primary direct
_atom_sites_solution_secondary difmap
_audit_creation_date 'Sat Jan 13 20:21:19 2007'
_audit_creation_method SHELXL-97
_cell_angle_alpha 90.00
_cell_angle_beta 93.407(14)
_cell_angle_gamma 90.00
_cell_formula_units_Z 4
_cell_length_a 11.585(5)
_cell_length_b 11.901(3)
_cell_length_c 19.438(5)
_cell_measurement_reflns_used 11913
_cell_measurement_temperature 200
_cell_measurement_theta_max 27.5
_cell_measurement_theta_min 3.2
_cell_volume 2675.2(15)
_computing_structure_refinement 'SHELXL-97 (Sheldrick, 1997)'
_computing_structure_solution 'SHELXS-97 (Sheldrick, 1997)'
_diffrn_ambient_temperature 200
_diffrn_detector_area_resol_mean 10.00
_diffrn_measured_fraction_theta_full 0.996
_diffrn_measured_fraction_theta_max 0.996
_diffrn_measurement_device_type 'Rigaku RAXIS-RAPID Imaging Plate'
_diffrn_measurement_method \w
_diffrn_radiation_monochromator graphite
_diffrn_radiation_source 'fine-focus sealed tube'
_diffrn_radiation_type MoK\a
_diffrn_radiation_wavelength 0.71075
_diffrn_reflns_av_R_equivalents 0.0903
_diffrn_reflns_av_sigmaI/netI 0.0799
_diffrn_reflns_limit_h_max 13
_diffrn_reflns_limit_h_min -15
_diffrn_reflns_limit_k_max 15
_diffrn_reflns_limit_k_min -15
_diffrn_reflns_limit_l_max 25
_diffrn_reflns_limit_l_min -25
_diffrn_reflns_number 20810
_diffrn_reflns_theta_full 27.48
_diffrn_reflns_theta_max 27.48
_diffrn_reflns_theta_min 3.16
_exptl_absorpt_coefficient_mu 17.459
_exptl_absorpt_correction_T_max 0.705
_exptl_absorpt_correction_T_min 0.063
_exptl_absorpt_correction_type multi-scan
_exptl_absorpt_process_details '(Higashi, 1995)'
_exptl_crystal_colour colorless
_exptl_crystal_density_diffrn 2.684
_exptl_crystal_density_method 'not measured'
_exptl_crystal_description block
_exptl_crystal_F_000 1968
_exptl_crystal_size_max 0.180
_exptl_crystal_size_mid 0.140
_exptl_crystal_size_min 0.020
_refine_diff_density_max 3.238
_refine_diff_density_min -1.906
_refine_diff_density_rms 0.256
_refine_ls_extinction_method none
_refine_ls_goodness_of_fit_ref 1.038
_refine_ls_hydrogen_treatment constr
_refine_ls_matrix_type full
_refine_ls_number_parameters 301
_refine_ls_number_reflns 6114
_refine_ls_number_restraints 0
_refine_ls_restrained_S_all 1.038
_refine_ls_R_factor_all 0.0702
_refine_ls_R_factor_gt 0.0481
_refine_ls_shift/su_max 0.000
_refine_ls_shift/su_mean 0.000
_refine_ls_structure_factor_coef Fsqd
_refine_ls_weighting_details 'calc w=1/[\s^2^(Fo^2^)+(0.0373P)^2^+8.9908P] where P=(Fo^2^+2Fc^2^)/3'
_refine_ls_weighting_scheme calc
_refine_ls_wR_factor_gt 0.1021
_refine_ls_wR_factor_ref 0.1103
_reflns_number_gt 4583
_reflns_number_total 6114
_reflns_threshold_expression I>2\s(I)
_cod_data_source_file cg060814csi20070307_054928.cif
_cod_data_source_block 6
_cod_original_cell_volume 2675.4(15)
_cod_original_sg_symbol_H-M 'P 21/c'
_cod_database_code 4504106

loop_
_symmetry_equiv_pos_as_xyz
'x, y, z'
'-x, y+1/2, -z+1/2'
'-x, -y, -z'
'x, -y-1/2, z-1/2'

loop_
_atom_site_label
_atom_site_type_symbol
_atom_site_fract_x
_atom_site_fract_y
_atom_site_fract_z
_atom_site_U_iso_or_equiv
_atom_site_adp_type
_atom_site_occupancy
_atom_site_symmetry_multiplicity
_atom_site_calc_flag
_atom_site_refinement_flags
Hg1 Hg 0.50653(3) 0.26200(3) 0.240811(16) 0.03554(12) Uani 1 1 d .
Hg2 Hg 0.17484(3) 0.49397(3) 0.134963(16) 0.03275(11) Uani 1 1 d .
Br1 Br 0.53331(9) 0.46466(8) 0.30081(5) 0.0382(2) Uani 1 1 d .
Br2 Br 0.27175(9) 0.66859(9) 0.20304(6) 0.0490(3) Uani 1 1 d .
Br3 Br 0.25590(8) 0.29902(8) 0.17117(5) 0.0361(2) Uani 1 1 d .
Br4 Br 0.15778(11) 0.54939(8) 0.01049(4) 0.0476(3) Uani 1 1 d .
N11 N 0.6568(6) 0.2080(5) 0.0470(3) 0.0203(14) Uani 1 1 d .
N12 N 0.5614(6) 0.2540(5) 0.1373(3) 0.0218(14) Uani 1 1 d .
N31 N 0.3054(6) 0.2038(5) 0.4145(3) 0.0263(15) Uani 1 1 d .
N32 N 0.4132(6) 0.1996(5) 0.3265(3) 0.0258(15) Uani 1 1 d .
N51 N -0.0752(6) 0.4950(6) 0.2908(3) 0.0258(16) Uani 1 1 d .
N52 N 0.0114(7) 0.4951(6) 0.1930(3) 0.0327(18) Uani 1 1 d .
C1 C 0.8060(7) 0.0594(6) 0.0325(3) 0.0184(16) Uani 1 1 d .
C2 C 0.7607(7) -0.0492(7) 0.0222(4) 0.0218(17) Uani 1 1 d .
C3 C 0.8213(7) -0.1421(6) 0.0483(4) 0.0221(17) Uani 1 1 d .
C4 C 0.9275(7) -0.1289(7) 0.0860(4) 0.0230(17) Uani 1 1 d .
C5 C 0.9731(7) -0.0204(7) 0.0952(4) 0.0248(18) Uani 1 1 d .
C6 C 0.9118(7) 0.0743(6) 0.0708(4) 0.0200(16) Uani 1 1 d .
C11 C 0.7431(7) 0.1599(7) 0.0022(4) 0.0257(18) Uani 1 1 d .
H1 H 0.8004 0.2187 -0.0074 0.031 Uiso 1 1 calc R
H2 H 0.7034 0.1380 -0.0423 0.031 Uiso 1 1 calc R
C12 C 0.6436(7) 0.1900(7) 0.1143(4) 0.0254(18) Uani 1 1 d .
H3 H 0.6879 0.1378 0.1418 0.030 Uiso 1 1 calc R
C13 C 0.5197(7) 0.3161(6) 0.0821(4) 0.0256(18) Uani 1 1 d .
H4 H 0.4581 0.3687 0.0827 0.031 Uiso 1 1 calc R
C14 C 0.5795(7) 0.2912(7) 0.0269(4) 0.0247(17) Uani 1 1 d .
H5 H 0.5702 0.3246 -0.0175 0.030 Uiso 1 1 calc R
C21 C 0.6440(8) -0.0627(8) -0.0162(4) 0.036(2) Uani 1 1 d .
H6 H 0.6549 -0.0906 -0.0628 0.044 Uiso 1 1 calc R
H7 H 0.6045 0.0101 -0.0190 0.044 Uiso 1 1 calc R
H8 H 0.5972 -0.1164 0.0083 0.044 Uiso 1 1 calc R
C31 C 0.2237(8) 0.2421(7) 0.4653(4) 0.0293(19) Uani 1 1 d .
H9 H 0.2631 0.2400 0.5118 0.035 Uiso 1 1 calc R
H10 H 0.1577 0.1893 0.4649 0.035 Uiso 1 1 calc R
C32 C 0.3411(8) 0.2599(7) 0.3593(4) 0.033(2) Uani 1 1 d .
H11 H 0.3168 0.3335 0.3463 0.040 Uiso 1 1 calc R
C33 C 0.4271(8) 0.0999(7) 0.3605(4) 0.0293(19) Uani 1 1 d .
H12 H 0.4750 0.0395 0.3476 0.035 Uiso 1 1 calc R
C34 C 0.3607(8) 0.1016(6) 0.4162(4) 0.0278(19) Uani 1 1 d .
H13 H 0.3540 0.0438 0.4494 0.033 Uiso 1 1 calc R
C41 C 0.9884(9) -0.2281(8) 0.1185(5) 0.041(2) Uani 1 1 d .
H14 H 0.9313 -0.2822 0.1335 0.050 Uiso 1 1 calc R
H15 H 1.0375 -0.2032 0.1584 0.050 Uiso 1 1 calc R
H16 H 1.0365 -0.2639 0.0849 0.050 Uiso 1 1 calc R
C51 C -0.0893(8) 0.4950(8) 0.3648(4) 0.034(2) Uani 1 1 d .
H17 H -0.1422 0.4335 0.3765 0.041 Uiso 1 1 calc R
H18 H -0.1244 0.5670 0.3782 0.041 Uiso 1 1 calc R
C52 C 0.0261(8) 0.5002(8) 0.2596(4) 0.041(3) Uani 1 1 d .
H19 H 0.0995 0.5069 0.2837 0.049 Uiso 1 1 calc R
C53 C -0.1056(8) 0.4872(7) 0.1791(4) 0.031(2) Uani 1 1 d .
H20 H -0.1431 0.4833 0.1344 0.038 Uiso 1 1 calc R
C54 C -0.1588(8) 0.4860(7) 0.2383(4) 0.031(2) Uani 1 1 d .
H21 H -0.2397 0.4799 0.2431 0.038 Uiso 1 1 calc R
C61 C 0.9577(8) 0.1918(7) 0.0878(4) 0.036(2) Uani 1 1 d .
H22 H 0.9917 0.1932 0.1351 0.043 Uiso 1 1 calc R
H23 H 0.8940 0.2460 0.0832 0.043 Uiso 1 1 calc R
H24 H 1.0168 0.2118 0.0559 0.043 Uiso 1 1 calc R

loop_
_atom_site_aniso_label
_atom_site_aniso_U_11
_atom_site_aniso_U_22
_atom_site_aniso_U_33
_atom_site_aniso_U_23
_atom_site_aniso_U_13
_atom_site_aniso_U_12
Hg1 0.0413(2) 0.0434(2) 0.02368(17) 0.00214(15) 0.01693(15) 0.00957(17)
Hg2 0.0353(2) 0.0403(2) 0.02376(17) 0.00263(14) 0.01159(14) 0.00318(15)
Br1 0.0485(6) 0.0314(5) 0.0365(5) -0.0037(4) 0.0173(4) -0.0028(4)
Br2 0.0336(6) 0.0522(6) 0.0597(6) -0.0149(5) -0.0095(5) -0.0065(5)
Br3 0.0289(5) 0.0391(5) 0.0403(5) 0.0049(4) 0.0024(4) 0.0054(4)
Br4 0.0930(9) 0.0277(5) 0.0247(4) 0.0021(4) 0.0242(5) 0.0078(5)
N11 0.026(4) 0.020(3) 0.016(3) 0.002(3) 0.008(3) 0.005(3)
N12 0.026(4) 0.022(3) 0.018(3) 0.000(3) 0.012(3) 0.007(3)
N31 0.034(4) 0.025(3) 0.021(3) 0.003(3) 0.008(3) 0.001(3)
N32 0.031(4) 0.024(3) 0.025(3) 0.002(3) 0.016(3) 0.007(3)
N51 0.016(4) 0.047(4) 0.016(3) 0.001(3) 0.004(3) 0.000(3)
N52 0.031(5) 0.049(5) 0.019(3) 0.005(3) 0.009(3) 0.001(3)
C1 0.020(4) 0.023(4) 0.013(3) -0.006(3) 0.010(3) -0.001(3)
C2 0.025(5) 0.027(4) 0.014(3) -0.001(3) 0.009(3) 0.003(3)
C3 0.030(5) 0.020(4) 0.019(3) -0.003(3) 0.018(3) 0.000(3)
C4 0.028(5) 0.026(4) 0.017(3) 0.001(3) 0.013(3) 0.005(3)
C5 0.024(5) 0.035(5) 0.016(4) -0.002(3) 0.007(3) -0.004(4)
C6 0.020(4) 0.023(4) 0.019(3) 0.001(3) 0.015(3) 0.001(3)
C11 0.022(5) 0.032(4) 0.024(4) 0.009(4) 0.008(3) 0.006(4)
C12 0.024(5) 0.027(4) 0.026(4) -0.001(4) 0.003(3) 0.004(3)
C13 0.024(5) 0.021(4) 0.033(4) 0.000(4) 0.004(3) 0.000(3)
C14 0.018(4) 0.029(4) 0.026(4) 0.007(4) 0.003(3) 0.006(3)
C21 0.029(5) 0.047(6) 0.034(5) -0.007(4) 0.003(4) -0.002(4)
C31 0.033(5) 0.027(4) 0.030(4) 0.007(4) 0.020(4) 0.005(4)
C32 0.045(6) 0.025(4) 0.032(4) 0.012(4) 0.021(4) 0.010(4)
C33 0.030(5) 0.031(5) 0.029(4) -0.002(4) 0.013(4) 0.006(4)
C34 0.038(5) 0.014(4) 0.031(4) 0.002(4) -0.001(4) 0.002(4)
C41 0.049(7) 0.037(5) 0.040(5) 0.006(4) 0.017(5) 0.016(5)
C51 0.030(5) 0.060(6) 0.012(3) -0.006(4) 0.005(3) -0.006(4)
C52 0.014(5) 0.083(8) 0.026(4) -0.003(5) 0.007(3) -0.010(5)
C53 0.019(5) 0.050(5) 0.025(4) 0.002(4) -0.001(3) 0.005(4)
C54 0.020(5) 0.053(6) 0.021(4) -0.004(4) 0.004(3) -0.002(4)
C61 0.039(6) 0.036(5) 0.035(5) -0.009(4) 0.010(4) -0.008(4)

loop_
_atom_type_symbol
_atom_type_description
_atom_type_scat_dispersion_real
_atom_type_scat_dispersion_imag
_atom_type_scat_source
Hg Hg -2.3894 9.2266 'International Tables Vol C Tables 4.2.6.8 and 6.1.1.4'
Br Br -0.2901 2.4595 'International Tables Vol C Tables 4.2.6.8 and 6.1.1.4'
N N 0.0061 0.0033 'International Tables Vol C Tables 4.2.6.8 and 6.1.1.4'
C C 0.0033 0.0016 'International Tables Vol C Tables 4.2.6.8 and 6.1.1.4'
H H 0.0000 0.0000 'International Tables Vol C Tables 4.2.6.8 and 6.1.1.4'

loop_
_geom_angle_atom_site_label_1
_geom_angle_atom_site_label_2
_geom_angle_atom_site_label_3
_geom_angle
_geom_angle_site_symmetry_1
_geom_angle_site_symmetry_3
N12 Hg1 N32 153.2(2) . .
N12 Hg1 Br1 114.41(17) . .
N32 Hg1 Br1 91.37(17) . .
N12 Hg1 Br2 91.73(18) . 2_645
N32 Hg1 Br2 92.86(18) . 2_645
Br1 Hg1 Br2 95.86(4) . 2_645
N52 Hg2 Br4 117.41(18) . .
N52 Hg2 Br3 99.83(18) . .
Br4 Hg2 Br3 120.40(3) . .
N52 Hg2 Br2 95.04(19) . .
Br4 Hg2 Br2 106.26(4) . .
Br3 Hg2 Br2 115.32(4) . .
Hg2 Br2 Hg1 143.80(4) . 2_655
C12 N11 C14 106.3(6) . .
C12 N11 C11 129.2(6) . .
C14 N11 C11 124.2(6) . .
C12 N12 C13 105.9(6) . .
C12 N12 Hg1 127.2(5) . .
C13 N12 Hg1 126.9(5) . .
C32 N31 C34 107.0(7) . .
C32 N31 C31 128.1(7) . .
C34 N31 C31 124.9(7) . .
C32 N32 C33 107.7(7) . .
C32 N32 Hg1 123.6(5) . .
C33 N32 Hg1 128.3(5) . .
C52 N51 C54 105.3(7) . .
C52 N51 C51 126.4(7) . .
C54 N51 C51 128.3(7) . .
C52 N52 C53 105.7(7) . .
C52 N52 Hg2 115.8(6) . .
C53 N52 Hg2 138.5(6) . .
C2 C1 C6 119.8(7) . .
C2 C1 C11 120.6(7) . .
C6 C1 C11 119.6(7) . .
C3 C2 C1 120.2(7) . .
C3 C2 C21 120.8(7) . .
C1 C2 C21 118.9(7) . .
C2 C3 C4 120.7(7) . .
C2 C3 C31 120.4(7) . 2_645
C4 C3 C31 118.9(7) . 2_645
C3 C4 C5 118.8(7) . .
C3 C4 C41 120.6(8) . .
C5 C4 C41 120.5(8) . .
C6 C5 C4 121.2(8) . .
C6 C5 C51 119.4(7) . 2_645
C4 C5 C51 119.3(8) . 2_645
C5 C6 C1 119.1(7) . .
C5 C6 C61 120.1(7) . .
C1 C6 C61 120.7(7) . .
N11 C11 C1 114.0(6) . .
N11 C11 H1 108.8 . .
C1 C11 H1 108.8 . .
N11 C11 H2 108.8 . .
C1 C11 H2 108.8 . .
H1 C11 H2 107.7 . .
N12 C12 N11 111.5(7) . .
N12 C12 H3 124.3 . .
N11 C12 H3 124.3 . .
C14 C13 N12 109.4(7) . .
C14 C13 H4 125.3 . .
N12 C13 H4 125.3 . .
C13 C14 N11 106.8(7) . .
C13 C14 H5 126.6 . .
N11 C14 H5 126.6 . .
C2 C21 H6 109.5 . .
C2 C21 H7 109.5 . .
H6 C21 H7 109.5 . .
C2 C21 H8 109.5 . .
H6 C21 H8 109.5 . .
H7 C21 H8 109.5 . .
N31 C31 C3 113.4(6) . 2_655
N31 C31 H9 108.9 . .
C3 C31 H9 108.9 2_655 .
N31 C31 H10 108.9 . .
C3 C31 H10 108.9 2_655 .
H9 C31 H10 107.7 . .
N32 C32 N31 110.8(7) . .
N32 C32 H11 124.6 . .
N31 C32 H11 124.6 . .
N32 C33 C34 108.4(7) . .
N32 C33 H12 125.8 . .
C34 C33 H12 125.8 . .
C33 C34 N31 106.2(7) . .
C33 C34 H13 126.9 . .
N31 C34 H13 126.9 . .
C4 C41 H14 109.5 . .
C4 C41 H15 109.5 . .
H14 C41 H15 109.5 . .
C4 C41 H16 109.5 . .
H14 C41 H16 109.5 . .
H15 C41 H16 109.5 . .
N51 C51 C5 110.8(7) . 2_655
N51 C51 H17 109.5 . .
C5 C51 H17 109.5 2_655 .
N51 C51 H18 109.5 . .
C5 C51 H18 109.5 2_655 .
H17 C51 H18 108.1 . .
N52 C52 N51 112.3(8) . .
N52 C52 H19 123.9 . .
N51 C52 H19 123.9 . .
C54 C53 N52 109.4(7) . .
C54 C53 H20 125.3 . .
N52 C53 H20 125.3 . .
C53 C54 N51 107.3(8) . .
C53 C54 H21 126.3 . .
N51 C54 H21 126.3 . .
C6 C61 H22 109.5 . .
C6 C61 H23 109.5 . .
H22 C61 H23 109.5 . .
C6 C61 H24 109.5 . .
H22 C61 H24 109.5 . .
H23 C61 H24 109.5 . .

loop_
_geom_bond_atom_site_label_1
_geom_bond_atom_site_label_2
_geom_bond_distance
_geom_bond_site_symmetry_2
Hg1 N12 2.147(6) .
Hg1 N32 2.170(6) .
Hg1 Br1 2.6891(11) .
Hg1 Br2 2.9482(14) 2_645
Hg2 N52 2.261(8) .
Hg2 Br4 2.5042(11) .
Hg2 Br3 2.5849(11) .
Hg2 Br2 2.6748(11) .
Br2 Hg1 2.9482(14) 2_655
N11 C12 1.343(9) .
N11 C14 1.376(10) .
N11 C11 1.479(10) .
N12 C12 1.318(10) .
N12 C13 1.367(10) .
N31 C32 1.348(10) .
N31 C34 1.374(10) .
N31 C31 1.479(10) .
N32 C32 1.297(10) .
N32 C33 1.364(10) .
N51 C52 1.354(11) .
N51 C54 1.368(10) .
N51 C51 1.457(9) .
N52 C52 1.296(10) .
N52 C53 1.370(12) .
C1 C2 1.404(11) .
C1 C6 1.408(10) .
C1 C11 1.503(10) .
C2 C3 1.390(11) .
C2 C21 1.513(11) .
C3 C4 1.402(11) .
C3 C31 1.491(10) 2_645
C4 C5 1.403(11) .
C4 C41 1.496(11) .
C5 C6 1.399(11) .
C5 C51 1.526(12) 2_645
C6 C61 1.526(11) .
C11 H1 0.9900 .
C11 H2 0.9900 .
C12 H3 0.9500 .
C13 C14 1.345(11) .
C13 H4 0.9500 .
C14 H5 0.9500 .
C21 H6 0.9800 .
C21 H7 0.9800 .
C21 H8 0.9800 .
C31 C3 1.491(10) 2_655
C31 H9 0.9900 .
C31 H10 0.9900 .
C32 H11 0.9500 .
C33 C34 1.365(12) .
C33 H12 0.9500 .
C34 H13 0.9500 .
C41 H14 0.9800 .
C41 H15 0.9800 .
C41 H16 0.9800 .
C51 C5 1.526(12) 2_655
C51 H17 0.9900 .
C51 H18 0.9900 .
C52 H19 0.9500 .
C53 C54 1.339(12) .
C53 H20 0.9500 .
C54 H21 0.9500 .
C61 H22 0.9800 .
C61 H23 0.9800 .
C61 H24 0.9800 .

loop_
_geom_torsion_atom_site_label_1
_geom_torsion_atom_site_label_2
_geom_torsion_atom_site_label_3
_geom_torsion_atom_site_label_4
_geom_torsion
_geom_torsion_site_symmetry_1
_geom_torsion_site_symmetry_4
N52 Hg2 Br2 Hg1 144.54(19) . 2_655
Br4 Hg2 Br2 Hg1 -94.99(8) . 2_655
Br3 Hg2 Br2 Hg1 41.16(9) . 2_655
N32 Hg1 N12 C12 -78.3(9) . .
Br1 Hg1 N12 C12 118.7(6) . .
Br2 Hg1 N12 C12 21.5(7) 2_645 .
N32 Hg1 N12 C13 103.2(7) . .
Br1 Hg1 N12 C13 -59.7(7) . .
Br2 Hg1 N12 C13 -157.0(6) 2_645 .
N12 Hg1 N32 C32 -127.1(8) . .
Br1 Hg1 N32 C32 37.4(7) . .
Br2 Hg1 N32 C32 133.3(7) 2_645 .
N12 Hg1 N32 C33 61.1(10) . .
Br1 Hg1 N32 C33 -134.3(7) . .
Br2 Hg1 N32 C33 -38.4(7) 2_645 .
Br4 Hg2 N52 C52 -159.7(6) . .
Br3 Hg2 N52 C52 68.3(7) . .
Br2 Hg2 N52 C52 -48.5(7) . .
Br4 Hg2 N52 C53 23.7(9) . .
Br3 Hg2 N52 C53 -108.2(9) . .
Br2 Hg2 N52 C53 135.0(9) . .
C6 C1 C2 C3 -1.7(10) . .
C11 C1 C2 C3 177.7(7) . .
C6 C1 C2 C21 177.1(7) . .
C11 C1 C2 C21 -3.5(10) . .
C1 C2 C3 C4 0.9(11) . .
C21 C2 C3 C4 -177.8(7) . .
C1 C2 C3 C31 -177.1(7) . 2_645
C21 C2 C3 C31 4.2(11) . 2_645
C2 C3 C4 C5 -1.7(11) . .
C31 C3 C4 C5 176.3(7) 2_645 .
C2 C3 C4 C41 175.4(7) . .
C31 C3 C4 C41 -6.6(11) 2_645 .
C3 C4 C5 C6 3.3(11) . .
C41 C4 C5 C6 -173.8(7) . .
C3 C4 C5 C51 -179.2(7) . 2_645
C41 C4 C5 C51 3.7(11) . 2_645
C4 C5 C6 C1 -4.1(11) . .
C51 C5 C6 C1 178.4(7) 2_645 .
C4 C5 C6 C61 173.9(7) . .
C51 C5 C6 C61 -3.6(11) 2_645 .
C2 C1 C6 C5 3.2(10) . .
C11 C1 C6 C5 -176.2(7) . .
C2 C1 C6 C61 -174.8(7) . .
C11 C1 C6 C61 5.8(10) . .
C12 N11 C11 C1 14.9(12) . .
C14 N11 C11 C1 -171.9(7) . .
C2 C1 C11 N11 88.0(8) . .
C6 C1 C11 N11 -92.6(8) . .
C13 N12 C12 N11 0.0(9) . .
Hg1 N12 C12 N11 -178.7(5) . .
C14 N11 C12 N12 1.7(9) . .
C11 N11 C12 N12 175.8(7) . .
C12 N12 C13 C14 -1.7(9) . .
Hg1 N12 C13 C14 177.0(5) . .
N12 C13 C14 N11 2.7(9) . .
C12 N11 C14 C13 -2.6(9) . .
C11 N11 C14 C13 -177.2(7) . .
C32 N31 C31 C3 -0.5(13) . 2_655
C34 N31 C31 C3 178.7(7) . 2_655
C33 N32 C32 N31 -0.2(11) . .
Hg1 N32 C32 N31 -173.4(5) . .
C34 N31 C32 N32 0.7(10) . .
C31 N31 C32 N32 180.0(8) . .
C32 N32 C33 C34 -0.3(10) . .
Hg1 N32 C33 C34 172.5(6) . .
N32 C33 C34 N31 0.7(9) . .
C32 N31 C34 C33 -0.8(9) . .
C31 N31 C34 C33 179.8(8) . .
C52 N51 C51 C5 -10.7(13) . 2_655
C54 N51 C51 C5 166.9(8) . 2_655
C53 N52 C52 N51 0.7(11) . .
Hg2 N52 C52 N51 -177.0(6) . .
C54 N51 C52 N52 -0.1(11) . .
C51 N51 C52 N52 178.0(8) . .
C52 N52 C53 C54 -1.0(10) . .
Hg2 N52 C53 C54 175.8(7) . .
N52 C53 C54 N51 1.0(10) . .
C52 N51 C54 C53 -0.6(10) . .
C51 N51 C54 C53 -178.6(8) . .
